data_7011850
loop_
_publ_author_name
'Jensen, Paul'
'Batten, Stuart R.'
'Moubaraki, Boujemaa'
'Murray, Keith S.'

_publ_section_title
;
 Syntheses, crystal structures, and magnetic properties of first row
 transition metal coordination polymers containing dicyanamide and
 4,4???-bipyridineElectronic supplementary information (ESI) available:
 atom numbering diagrams for compounds 1 (123 K and 294 K) and 7???11.
 See http://www.rsc.org/suppdata/dt/b2/b205007b/
;
_journal_issue 19
_journal_name_full 'Journal of the Chemical Society, Dalton Transactions'
_journal_page_first 3712
_journal_paper_doi 10.1039/b205007b
_journal_year 2002
_chemical_formula_moiety Fe(dca)2(4,4'-bipy)(H2O).0.5MeOH
_chemical_formula_sum 'C29 H24 Fe2 N16 O3'
_chemical_formula_weight 756.34
_chemical_name_systematic
; 
? 
;
_space_group_IT_number 76
_symmetry_cell_setting tetragonal
_symmetry_space_group_name_Hall 'P 4w'
_symmetry_space_group_name_H-M 'P 41'
_atom_sites_solution_hydrogens geom
_atom_sites_solution_primary direct
_atom_sites_solution_secondary difmap
_audit_creation_method SHELXL-97
_cell_angle_alpha 90.00
_cell_angle_beta 90.00
_cell_angle_gamma 90.00
_cell_formula_units_Z 8
_cell_length_a 22.3171(4)
_cell_length_b 22.3171(4)
_cell_length_c 13.2602(1)
_cell_measurement_reflns_used 60593
_cell_measurement_temperature 123(2)
_cell_measurement_theta_max 28.27
_cell_measurement_theta_min 1.79
_cell_volume 6604.28(17)
_computing_cell_refinement 'DENZO-SMN (Otwinowski & Minor, 1997)'
_computing_data_collection 'COLLECT (Hooft, 1998)'
_computing_data_reduction 'DENZO-SMN (Otwinowski & Minor, 1997)'
_computing_molecular_graphics 'ORTEP-III (Burnett and Johnson, 1996)'
_computing_publication_material 'SHELXL-97 (Sheldrick, 1997)'
_computing_structure_refinement 'SHELXL-97 (Sheldrick, 1997)'
_computing_structure_solution 'SHELXS-97 (Sheldrick, 1997)'
_diffrn_ambient_temperature 123(2)
_diffrn_measured_fraction_theta_full 0.950
_diffrn_measured_fraction_theta_max 0.939
_diffrn_measurement_device_type 'Nonius KappaCCD'
_diffrn_measurement_method Phi-scans
_diffrn_radiation_monochromator graphite
_diffrn_radiation_source 'fine-focus sealed tube'
_diffrn_radiation_type MoK\a
_diffrn_radiation_wavelength 0.71073
_diffrn_reflns_av_R_equivalents 0.0990
_diffrn_reflns_av_sigmaI/netI 0.1167
_diffrn_reflns_limit_h_max 28
_diffrn_reflns_limit_h_min -29
_diffrn_reflns_limit_k_max 29
_diffrn_reflns_limit_k_min -29
_diffrn_reflns_limit_l_max 14
_diffrn_reflns_limit_l_min -14
_diffrn_reflns_number 60593
_diffrn_reflns_theta_full 27.50
_diffrn_reflns_theta_max 28.27
_diffrn_reflns_theta_min 1.79
_exptl_absorpt_coefficient_mu 0.938
_exptl_absorpt_correction_T_max 0.952
_exptl_absorpt_correction_T_min 0.935
_exptl_absorpt_correction_type numerical
_exptl_crystal_colour Orange
_exptl_crystal_density_diffrn 1.521
_exptl_crystal_density_method 'not measured'
_exptl_crystal_description Acicular
_exptl_crystal_F_000 3088
_exptl_crystal_size_max 0.17
_exptl_crystal_size_mid 0.06
_exptl_crystal_size_min 0.06
_refine_diff_density_max 0.722
_refine_diff_density_min -0.562
_refine_diff_density_rms 0.111
_refine_ls_abs_structure_details 'Flack H D (1983), Acta Cryst. A39, 876-881'
_refine_ls_abs_structure_Flack 0.09(2)
_refine_ls_extinction_method none
_refine_ls_goodness_of_fit_ref 1.028
_refine_ls_hydrogen_treatment mixed
_refine_ls_matrix_type full
_refine_ls_number_parameters 417
_refine_ls_number_reflns 15206
_refine_ls_number_restraints 663
_refine_ls_restrained_S_all 1.023
_refine_ls_R_factor_all 0.1239
_refine_ls_R_factor_gt 0.0730
_refine_ls_shift/su_max 0.018
_refine_ls_shift/su_mean 0.002
_refine_ls_structure_factor_coef Fsqd
_refine_ls_weighting_details 'w=1/[\s^2^(Fo^2^)+(0.0400P)^2^+16.0245P] where P=(Fo^2^+2Fc^2^)/3'
_refine_ls_weighting_scheme calc
_refine_ls_wR_factor_gt 0.1237
_refine_ls_wR_factor_ref 0.1420
_reflns_number_gt 10154
_reflns_number_total 15206
_reflns_threshold_expression >2sigma(I)
_cod_data_source_file b205007b.txt
_cod_data_source_block 5
_cod_depositor_comments
;
The following automatic conversions were performed:
'_symmetry_cell_setting' value 'Tetragonal' changed to 'tetragonal'
according to '/home/saulius/struct/CIF-dictionaries/cif_core.dic'
dictionary named 'cif_core.dic' version 2.4.1 from
2010-06-29.

'_exptl_absorpt_correction_type' value 'Numerical' changed to
'numerical' according to
'/home/saulius/struct/CIF-dictionaries/cif_core.dic' dictionary named
'cif_core.dic' version 2.4.1 from 2010-06-29.

Automatic conversion script
Id: cif_fix_enum 1527 2010-12-29 10:47:43Z saulius 

The following automatic conversions were performed:

'_refine_ls_weighting_scheme' value 'calc
w=1/[\s^2^(Fo^2^)+(0.0400P)^2^+16.0245P] where P=(Fo^2^+2Fc^2^)/3'
was changed to 'calc'. New tag '_refine_ls_weighting_details' was
created. The value of the new tag was set to
'w=1/[\s^2^(Fo^2^)+(0.0400P)^2^+16.0245P] where P=(Fo^2^+2Fc^2^)/3'.

Automatic conversion script
Id: cif_fix_values 3143 2015-03-26 13:38:13Z robertas 
;
_cod_original_sg_symbol_H-M P4(1)
_cod_database_code 7011850

loop_
_symmetry_equiv_pos_as_xyz
'x, y, z'
'-x, -y, z+1/2'
'-y, x, z+1/4'
'y, -x, z+3/4'

loop_
_atom_site_label
_atom_site_type_symbol
_atom_site_fract_x
_atom_site_fract_y
_atom_site_fract_z
_atom_site_U_iso_or_equiv
_atom_site_adp_type
_atom_site_occupancy
_atom_site_calc_flag
_atom_site_refinement_flags
_atom_site_disorder_assembly
_atom_site_disorder_group
Fe1 Fe 0.14213(7) 0.15338(7) -0.0033 0.0078(4) Uani 1 d . . .
Fe2 Fe 0.35957(8) 0.34394(8) 0.01849(12) 0.0159(5) Uani 1 d . . .
Fe3 Fe 0.14001(8) 0.34489(8) 0.51681(18) 0.0133(4) Uani 1 d . . .
Fe4 Fe 0.36091(7) 0.15587(7) 0.49777(19) 0.0095(4) Uani 1 d . . .
O1 O 0.1930(3) 0.2364(3) -0.0357(4) 0.0163(14) Uiso 1 d . . .
O2 O 0.3068(3) 0.2633(3) 0.0417(5) 0.0203(15) Uiso 1 d . . .
O3 O 0.1923(3) 0.2645(3) 0.5414(5) 0.0185(15) Uiso 1 d . . .
O4 O 0.3072(3) 0.2361(3) 0.4664(5) 0.0188(15) Uiso 1 d . . .
O5 O 0.2834(4) 0.2446(4) 0.2569(9) 0.048(3) Uiso 1 d D . .
O6 O 0.2172(3) 0.2614(3) -0.2375(5) 0.0207(17) Uiso 1 d D . .
N1 N 0.0931(4) 0.1983(3) 0.1150(5) 0.0135(19) Uiso 1 d DU . .
N2 N 0.0439(4) 0.2606(3) 0.2449(5) 0.021(2) Uiso 1 d DU . .
N3 N 0.0921(4) 0.3048(4) 0.3934(6) 0.020(2) Uiso 1 d DU . .
N4 N 0.2002(4) 0.1160(4) 0.1062(6) 0.023(2) Uiso 1 d DU . .
N5 N 0.2625(4) 0.0663(4) 0.2306(6) 0.036(3) Uiso 1 d DU . .
N6 N 0.3120(4) 0.1112(4) 0.3774(5) 0.0175(19) Uiso 1 d DU . .
N7 N 0.0812(4) 0.1876(4) -0.1188(6) 0.021(2) Uiso 1 d DU . .
N8 N 0.0267(3) 0.2473(4) -0.2486(6) 0.019(2) Uiso 1 d DU . .
N9 N 0.0795(4) 0.3073(4) -0.3734(6) 0.018(2) Uiso 1 d DU . .
N10 N 0.1918(4) 0.1089(4) -0.1203(5) 0.0200(19) Uiso 1 d DU . .
N11 N 0.2335(4) 0.0669(3) -0.2758(5) 0.0234(19) Uiso 1 d DU . .
N12 N 0.3002(4) 0.1165(4) -0.3960(5) 0.0191(19) Uiso 1 d DU . .
N13 N 0.3107(4) 0.3875(4) 0.1336(5) 0.021(2) Uiso 1 d DU . .
N14 N 0.2461(3) 0.4350(3) 0.2615(5) 0.0118(19) Uiso 1 d DU . .
N15 N 0.1988(4) 0.3860(4) 0.4074(6) 0.022(2) Uiso 1 d DU . .
N16 N 0.4180(4) 0.3077(4) 0.1332(6) 0.024(2) Uiso 1 d DU . .
N17 N 0.4732(4) 0.2406(4) 0.2483(6) 0.034(3) Uiso 1 d DU . .
N18 N 0.4221(3) 0.1923(3) 0.3918(5) 0.0132(18) Uiso 1 d DU . .
N19 N 0.3039(4) 0.3828(3) -0.0922(5) 0.0195(19) Uiso 1 d DU . .
N20 N 0.2462(4) 0.4346(4) -0.2269(6) 0.034(3) Uiso 1 d DU . .
N21 N 0.1903(4) 0.3886(4) -0.3643(5) 0.019(2) Uiso 1 d DU . .
N22 N 0.4106(4) 0.2994(4) -0.1000(6) 0.027(2) Uiso 1 d DU . .
N23 N 0.4601(3) 0.2426(4) -0.2368(6) 0.020(2) Uiso 1 d DU . .
N24 N 0.4076(4) 0.1993(4) -0.3817(6) 0.018(2) Uiso 1 d DU . .
N25 N 0.0786(3) 0.0791(3) 0.0089(7) 0.012(2) Uiso 1 d DU . .
N26 N -0.1274(4) -0.1644(4) 0.0000(8) 0.021(2) Uiso 1 d DU . .
N27 N 0.4262(3) 0.4173(3) 0.0097(7) 0.011(2) Uiso 1 d DU . .
N28 N 0.6300(4) 0.6621(4) 0.0042(8) 0.022(3) Uiso 1 d DU . .
N29 N 0.0782(4) 0.4206(3) 0.5081(7) 0.016(2) Uiso 1 d DU . .
N30 N -0.1273(4) 0.6633(4) 0.5030(8) 0.018(2) Uiso 1 d DU . .
N31 N 0.4229(3) 0.0811(3) 0.5086(7) 0.011(2) Uiso 1 d DU . .
N32 N 0.6318(4) -0.1596(4) 0.5089(9) 0.033(3) Uiso 1 d DU . .
C1 C 0.0710(4) 0.2282(4) 0.1765(6) 0.020(2) Uiso 1 d DU . .
C2 C 0.0734(5) 0.2797(4) 0.3248(6) 0.023(2) Uiso 1 d DU . .
C3 C 0.2301(4) 0.0941(4) 0.1664(6) 0.020(2) Uiso 1 d DU . .
C4 C 0.2872(4) 0.0930(4) 0.3083(5) 0.0114(19) Uiso 1 d DU . .
C5 C 0.0580(4) 0.2145(3) -0.1825(5) 0.0074(13) Uiso 1 d DU . .
C6 C 0.0586(4) 0.2780(4) -0.3129(5) 0.0074(13) Uiso 1 d DU . .
C7 C 0.2135(4) 0.0917(4) -0.1926(5) 0.017(2) Uiso 1 d DU . .
C8 C 0.2714(4) 0.0963(4) -0.3332(6) 0.019(2) Uiso 1 d DU . .
C9 C 0.2798(4) 0.4078(4) 0.1960(6) 0.022(2) Uiso 1 d DU . .
C10 C 0.2220(4) 0.4061(4) 0.3375(6) 0.021(2) Uiso 1 d DU . .
C11 C 0.4433(5) 0.2769(4) 0.1898(7) 0.027(3) Uiso 1 d DU . .
C12 C 0.4452(5) 0.2197(5) 0.3293(7) 0.029(3) Uiso 1 d DU . .
C13 C 0.2755(4) 0.4039(4) -0.1565(6) 0.019(2) Uiso 1 d DU . .
C14 C 0.2180(4) 0.4060(4) -0.2981(6) 0.023(2) Uiso 1 d DU . .
C15 C 0.4315(4) 0.2754(3) -0.1697(5) 0.0074(19) Uiso 1 d DU . .
C16 C 0.4282(5) 0.2203(4) -0.3114(6) 0.021(2) Uiso 1 d DU . .
C17 C 0.0977(4) 0.0224(4) 0.0078(7) 0.011(2) Uiso 1 d DU . .
H17 H 0.1396 0.0148 0.0081 0.013 Uiso 1 calc R . .
C18 C 0.0583(4) -0.0264(4) 0.0064(6) 0.011(2) Uiso 1 d DU . .
H18 H 0.0734 -0.0662 0.0050 0.013 Uiso 1 calc R . .
C19 C -0.0028(3) -0.0162(3) 0.0070(6) 0.005(2) Uiso 1 d DU . .
C20 C -0.0463(4) -0.0686(4) 0.0074(8) 0.021(3) Uiso 1 d DU . .
C21 C -0.0265(4) -0.1267(4) 0.0098(6) 0.017(3) Uiso 1 d DU . .
H21 H 0.0152 -0.1352 0.0128 0.020 Uiso 1 calc R . .
C22 C -0.0685(4) -0.1730(4) 0.0079(8) 0.031(3) Uiso 1 d DU . .
H22 H -0.0543 -0.2131 0.0126 0.037 Uiso 1 calc R . .
C23 C -0.1477(4) -0.1079(4) -0.0025(8) 0.027(3) Uiso 1 d DU . .
H23 H -0.1894 -0.1006 -0.0101 0.032 Uiso 1 calc R . .
C24 C -0.1077(4) -0.0594(4) 0.0060(8) 0.032(3) Uiso 1 d DU . .
H24 H -0.1231 -0.0197 0.0108 0.039 Uiso 1 calc R . .
C25 C -0.0225(4) 0.0425(4) 0.0082(6) 0.0071(17) Uiso 1 d DU . .
H25 H -0.0642 0.0511 0.0086 0.009 Uiso 1 calc R . .
C26 C 0.0194(3) 0.0891(3) 0.0089(7) 0.0071(17) Uiso 1 d DU . .
H26 H 0.0053 0.1293 0.0094 0.009 Uiso 1 calc R . .
C27 C 0.4069(4) 0.4744(4) 0.0110(7) 0.0105(17) Uiso 1 d DU . .
H27 H 0.3651 0.4820 0.0128 0.013 Uiso 1 calc R . .
C28 C 0.4469(4) 0.5232(3) 0.0099(6) 0.0105(17) Uiso 1 d DU . .
H28 H 0.4318 0.5629 0.0103 0.013 Uiso 1 calc R . .
C29 C 0.5073(4) 0.5135(3) 0.0082(7) 0.011(3) Uiso 1 d DU . .
C30 C 0.5513(4) 0.5640(4) 0.0101(7) 0.014(3) Uiso 1 d DU . .
C31 C 0.5301(4) 0.6227(4) 0.0108(7) 0.021(3) Uiso 1 d DU . .
H31 H 0.4883 0.6305 0.0126 0.025 Uiso 1 calc R . .
C32 C 0.5707(4) 0.6699(4) 0.0086(8) 0.025(3) Uiso 1 d DU . .
H32 H 0.5556 0.7096 0.0104 0.030 Uiso 1 calc R . .
C33 C 0.6498(4) 0.6054(4) 0.0058(7) 0.022(3) Uiso 1 d DU . .
H33 H 0.6916 0.5984 -0.0002 0.027 Uiso 1 calc R . .
C34 C 0.6121(4) 0.5565(4) 0.0157(7) 0.021(3) Uiso 1 d DU . .
H34 H 0.6284 0.5177 0.0263 0.025 Uiso 1 calc R . .
C35 C 0.5275(4) 0.4545(4) 0.0079(7) 0.011(2) Uiso 1 d DU . .
H35 H 0.5693 0.4461 0.0081 0.013 Uiso 1 calc R . .
C36 C 0.4856(3) 0.4075(3) 0.0073(7) 0.008(2) Uiso 1 d DU . .
H36 H 0.4997 0.3673 0.0052 0.009 Uiso 1 calc R . .
C37 C 0.0969(4) 0.4778(4) 0.5132(7) 0.016(3) Uiso 1 d DU . .
H37 H 0.1387 0.4852 0.5164 0.020 Uiso 1 calc R . .
C38 C 0.0593(4) 0.5257(4) 0.5140(6) 0.017(3) Uiso 1 d DU . .
H38 H 0.0750 0.5652 0.5179 0.021 Uiso 1 calc R . .
C39 C -0.0035(4) 0.5164(4) 0.5090(7) 0.017(3) Uiso 1 d DU . .
C40 C -0.0459(3) 0.5669(3) 0.5073(6) 0.007(2) Uiso 1 d DU . .
C41 C -0.0272(4) 0.6256(4) 0.4995(6) 0.015(3) Uiso 1 d DU . .
H41 H 0.0144 0.6342 0.4954 0.019 Uiso 1 calc R . .
C42 C -0.0675(4) 0.6714(4) 0.4976(7) 0.019(3) Uiso 1 d DU . .
H42 H -0.0526 0.7112 0.4921 0.023 Uiso 1 calc R . .
C43 C -0.1455(4) 0.6073(4) 0.5121(7) 0.023(3) Uiso 1 d DU . .
H43 H -0.1873 0.6004 0.5193 0.027 Uiso 1 calc R . .
C44 C -0.1082(4) 0.5581(4) 0.5119(7) 0.025(3) Uiso 1 d DU . .
H44 H -0.1244 0.5188 0.5150 0.030 Uiso 1 calc R . .
C45 C -0.0220(4) 0.4568(4) 0.5055(7) 0.017(2) Uiso 1 d DU . .
H45 H -0.0636 0.4477 0.5028 0.020 Uiso 1 calc R . .
C46 C 0.0185(4) 0.4114(4) 0.5059(8) 0.019(2) Uiso 1 d DU . .
H46 H 0.0042 0.3713 0.5046 0.023 Uiso 1 calc R . .
C47 C 0.4826(4) 0.0921(4) 0.5152(8) 0.021(3) Uiso 1 d DU . .
H47 H 0.4959 0.1325 0.5197 0.025 Uiso 1 calc R . .
C48 C 0.5239(4) 0.0477(4) 0.5158(6) 0.018(3) Uiso 1 d DU . .
H48 H 0.5650 0.0580 0.5212 0.021 Uiso 1 calc R . .
C49 C 0.5082(4) -0.0124(4) 0.5086(7) 0.015(3) Uiso 1 d DU . .
C50 C 0.5501(3) -0.0629(4) 0.5084(7) 0.012(2) Uiso 1 d DU . .
C51 C 0.6116(3) -0.0551(3) 0.4915(6) 0.0078(19) Uiso 1 d DU . .
H51 H 0.6270 -0.0161 0.4788 0.009 Uiso 1 calc R . .
C52 C 0.6493(4) -0.1028(4) 0.4931(7) 0.028(3) Uiso 1 d DU . .
H52 H 0.6908 -0.0956 0.4824 0.034 Uiso 1 calc R . .
C53 C 0.5730(4) -0.1684(4) 0.5221(7) 0.022(3) Uiso 1 d DU . .
H53 H 0.5588 -0.2084 0.5280 0.027 Uiso 1 calc R . .
C54 C 0.5324(4) -0.1225(4) 0.5275(8) 0.025(3) Uiso 1 d DU . .
H54 H 0.4918 -0.1309 0.5443 0.031 Uiso 1 calc R . .
C55 C 0.4445(4) -0.0224(4) 0.5043(7) 0.014(2) Uiso 1 d DU . .
H55 H 0.4295 -0.0623 0.5021 0.017 Uiso 1 calc R . .
C56 C 0.4064(4) 0.0235(4) 0.5034(7) 0.017(2) Uiso 1 d DU . .
H56 H 0.3648 0.0148 0.4987 0.020 Uiso 1 calc R . .
C57 C 0.2210(4) 0.2529(6) 0.2507(12) 0.031(3) Uiso 1 d D . .
H57A H 0.2103 0.2916 0.2807 0.047 Uiso 1 calc R . .
H57B H 0.2007 0.2207 0.2874 0.047 Uiso 1 calc R . .
H57C H 0.2086 0.2523 0.1798 0.047 Uiso 1 calc R . .
C58 C 0.2790(5) 0.2557(7) -0.2433(13) 0.054(5) Uiso 1 d D . .
H58A H 0.2980 0.2902 -0.2106 0.081 Uiso 1 calc R . .
H58B H 0.2913 0.2541 -0.3142 0.081 Uiso 1 calc R . .
H58C H 0.2915 0.2188 -0.2092 0.081 Uiso 1 calc R . .

loop_
_atom_site_aniso_label
_atom_site_aniso_U_11
_atom_site_aniso_U_22
_atom_site_aniso_U_33
_atom_site_aniso_U_23
_atom_site_aniso_U_13
_atom_site_aniso_U_12
Fe1 0.0072(8) 0.0078(8) 0.0085(8) -0.0023(5) 0.0003(6) -0.0015(6)
Fe2 0.0161(10) 0.0160(10) 0.0158(10) -0.0017(6) 0.0023(6) -0.0006(7)
Fe3 0.0121(9) 0.0091(9) 0.0188(10) 0.0006(6) 0.0030(6) -0.0013(7)
Fe4 0.0082(8) 0.0084(8) 0.0120(9) 0.0016(5) 0.0021(6) 0.0006(6)

loop_
_atom_type_symbol
_atom_type_description
_atom_type_scat_dispersion_real
_atom_type_scat_dispersion_imag
_atom_type_scat_source
Fe Fe 0.3463 0.8444 'International Tables Vol C Tables 4.2.6.8 and 6.1.1.4'
O O 0.0106 0.0060 'International Tables Vol C Tables 4.2.6.8 and 6.1.1.4'
N N 0.0061 0.0033 'International Tables Vol C Tables 4.2.6.8 and 6.1.1.4'
C C 0.0033 0.0016 'International Tables Vol C Tables 4.2.6.8 and 6.1.1.4'
H H 0.0000 0.0000 'International Tables Vol C Tables 4.2.6.8 and 6.1.1.4'

loop_
_geom_angle_atom_site_label_1
_geom_angle_atom_site_label_2
_geom_angle_atom_site_label_3
_geom_angle
_geom_angle_site_symmetry_1
_geom_angle_site_symmetry_3
_geom_angle_publ_flag
N4 Fe1 N10 89.8(3) . . ?
N4 Fe1 N1 89.7(3) . . ?
N10 Fe1 N1 179.4(3) . . ?
N4 Fe1 N7 177.3(3) . . ?
N10 Fe1 N7 88.7(3) . . ?
N1 Fe1 N7 91.8(3) . . ?
N4 Fe1 N25 92.7(3) . . ?
N10 Fe1 N25 92.1(3) . . ?
N1 Fe1 N25 88.3(3) . . ?
N7 Fe1 N25 85.0(3) . . ?
N4 Fe1 O1 98.6(3) . . ?
N10 Fe1 O1 89.0(3) . . ?
N1 Fe1 O1 90.7(3) . . ?
N7 Fe1 O1 83.7(3) . . ?
N25 Fe1 O1 168.7(3) . . ?
N19 Fe2 N13 90.5(3) . . ?
N19 Fe2 N16 177.7(3) . . ?
N13 Fe2 N16 88.6(3) . . ?
N19 Fe2 O2 96.9(3) . . ?
N13 Fe2 O2 89.9(3) . . ?
N16 Fe2 O2 85.3(3) . . ?
N19 Fe2 N22 89.6(3) . . ?
N13 Fe2 N22 179.6(4) . . ?
N16 Fe2 N22 91.2(3) . . ?
O2 Fe2 N22 90.4(3) . . ?
N19 Fe2 N27 93.1(3) . . ?
N13 Fe2 N27 92.6(3) . . ?
N16 Fe2 N27 84.7(3) . . ?
O2 Fe2 N27 169.6(3) . . ?
N22 Fe2 N27 87.0(3) . . ?
N3 Fe3 N9 92.3(3) . 1_556 ?
N3 Fe3 N15 88.2(3) . . ?
N9 Fe3 N15 177.7(3) 1_556 . ?
N3 Fe3 O3 92.2(3) . . ?
N9 Fe3 O3 85.1(3) 1_556 . ?
N15 Fe3 O3 97.2(3) . . ?
N3 Fe3 N21 177.0(3) . 1_556 ?
N9 Fe3 N21 90.5(3) 1_556 1_556 ?
N15 Fe3 N21 89.0(3) . 1_556 ?
O3 Fe3 N21 89.1(3) . 1_556 ?
N3 Fe3 N29 88.2(3) . . ?
N9 Fe3 N29 86.6(3) 1_556 . ?
N15 Fe3 N29 91.1(3) . . ?
O3 Fe3 N29 171.7(3) . . ?
N21 Fe3 N29 91.0(3) 1_556 . ?
N18 Fe4 N24 90.4(3) . 1_556 ?
N18 Fe4 N12 178.3(3) . 1_556 ?
N24 Fe4 N12 90.2(3) 1_556 1_556 ?
N18 Fe4 N31 85.9(3) . . ?
N24 Fe4 N31 89.3(3) 1_556 . ?
N12 Fe4 N31 92.6(3) 1_556 . ?
N18 Fe4 N6 90.7(3) . . ?
N24 Fe4 N6 178.9(3) 1_556 . ?
N12 Fe4 N6 88.7(3) 1_556 . ?
N31 Fe4 N6 90.9(3) . . ?
N18 Fe4 O4 85.0(3) . . ?
N24 Fe4 O4 92.2(3) 1_556 . ?
N12 Fe4 O4 96.5(3) 1_556 . ?
N31 Fe4 O4 170.8(3) . . ?
N6 Fe4 O4 87.7(3) . . ?
C1 N1 Fe1 172.0(7) . . ?
C1 N2 C2 120.2(8) . . ?
C2 N3 Fe3 171.1(8) . . ?
C3 N4 Fe1 177.3(8) . . ?
C3 N5 C4 122.8(9) . . ?
C4 N6 Fe4 172.9(7) . . ?
C5 N7 Fe1 165.9(8) . . ?
C6 N8 C5 115.5(7) . . ?
C6 N9 Fe3 163.5(8) . 1_554 ?
C7 N10 Fe1 168.7(7) . . ?
C7 N11 C8 119.7(8) . . ?
C8 N12 Fe4 174.1(8) . 1_554 ?
C9 N13 Fe2 174.1(8) . . ?
C9 N14 C10 121.4(8) . . ?
C10 N15 Fe3 167.9(8) . . ?
C11 N16 Fe2 165.4(8) . . ?
C11 N17 C12 117.4(9) . . ?
C12 N18 Fe4 165.6(8) . . ?
C13 N19 Fe2 176.7(7) . . ?
C14 N20 C13 119.6(9) . . ?
C14 N21 Fe3 173.1(8) . 1_554 ?
C15 N22 Fe2 171.9(8) . . ?
C15 N23 C16 117.2(7) . . ?
C16 N24 Fe4 173.2(9) . 1_554 ?
C17 N25 C26 118.3(6) . . ?
C17 N25 Fe1 120.6(6) . . ?
C26 N25 Fe1 120.8(5) . . ?
C22 N26 C23 118.1(7) . . ?
C36 N27 C27 118.1(6) . . ?
C36 N27 Fe2 122.9(5) . . ?
C27 N27 Fe2 119.0(5) . . ?
C32 N28 C33 116.6(7) . . ?
C37 N29 C46 116.8(7) . . ?
C37 N29 Fe3 122.5(6) . . ?
C46 N29 Fe3 120.5(6) . . ?
C43 N30 C42 115.8(7) . . ?
C56 N31 C47 116.6(7) . . ?
C56 N31 Fe4 124.0(6) . . ?
C47 N31 Fe4 119.4(6) . . ?
C53 N32 C52 116.5(7) . . ?
N1 C1 N2 177.4(11) . . ?
N3 C2 N2 167.6(11) . . ?
N4 C3 N5 176.2(10) . . ?
N6 C4 N5 173.2(9) . . ?
N7 C5 N8 173.7(9) . . ?
N9 C6 N8 171.2(10) . . ?
N10 C7 N11 173.2(10) . . ?
N12 C8 N11 168.4(10) . . ?
N13 C9 N14 174.9(10) . . ?
N15 C10 N14 173.4(10) . . ?
N16 C11 N17 176.3(11) . . ?
N18 C12 N17 168.4(12) . . ?
N19 C13 N20 172.7(10) . . ?
N21 C14 N20 170.4(11) . . ?
N22 C15 N23 170.1(9) . . ?
N24 C16 N23 171.0(11) . . ?
N25 C17 C18 122.4(7) . . ?
C19 C18 C17 119.4(6) . . ?
C25 C19 C18 118.0(6) . . ?
C25 C19 C20 121.8(7) . . ?
C18 C19 C20 120.2(7) . . ?
C21 C20 C24 117.5(7) . . ?
C21 C20 C19 121.4(8) . . ?
C24 C20 C19 121.1(8) . . ?
C20 C21 C22 118.9(7) . . ?
N26 C22 C21 123.8(8) . . ?
N26 C23 C24 120.6(7) . . ?
C20 C24 C23 120.8(8) . . ?
C19 C25 C26 119.6(6) . . ?
N25 C26 C25 122.3(7) . . ?
N27 C27 C28 122.0(7) . . ?
C29 C28 C27 120.3(7) . . ?
C28 C29 C35 118.0(6) . . ?
C28 C29 C30 122.0(7) . . ?
C35 C29 C30 120.0(7) . . ?
C34 C30 C31 116.8(7) . . ?
C34 C30 C29 124.1(8) . . ?
C31 C30 C29 119.1(7) . . ?
C32 C31 C30 119.4(7) . . ?
N28 C32 C31 123.3(7) . . ?
N28 C33 C34 123.0(7) . . ?
C30 C34 C33 120.1(7) . . ?
C29 C35 C36 119.3(6) . . ?
N27 C36 C35 122.3(7) . . ?
N29 C37 C38 123.8(7) . . ?
C37 C38 C39 119.7(7) . . ?
C45 C39 C38 115.7(6) . . ?
C45 C39 C40 122.7(8) . . ?
C38 C39 C40 121.7(8) . . ?
C41 C40 C44 115.8(6) . . ?
C41 C40 C39 122.3(8) . . ?
C44 C40 C39 121.9(8) . . ?
C42 C41 C40 121.0(7) . . ?
N30 C42 C41 123.4(7) . . ?
N30 C43 C44 124.7(7) . . ?
C43 C44 C40 119.1(7) . . ?
C46 C45 C39 120.9(7) . . ?
N29 C46 C45 123.0(8) . . ?
C48 C47 N31 122.4(7) . . ?
C47 C48 C49 122.3(7) . . ?
C48 C49 C55 113.7(6) . . ?
C48 C49 C50 125.6(8) . . ?
C55 C49 C50 120.6(8) . . ?
C51 C50 C54 115.0(6) . . ?
C51 C50 C49 121.9(7) . . ?
C54 C50 C49 123.1(8) . . ?
C52 C51 C50 120.4(7) . . ?
N32 C52 C51 124.2(8) . . ?
N32 C53 C54 123.1(7) . . ?
C53 C54 C50 120.6(7) . . ?
C56 C55 C49 120.7(7) . . ?
C55 C56 N31 124.2(7) . . ?

loop_
_geom_bond_atom_site_label_1
_geom_bond_atom_site_label_2
_geom_bond_distance
_geom_bond_site_symmetry_2
_geom_bond_publ_flag
Fe1 N4 2.117(7) . ?
Fe1 N10 2.150(7) . ?
Fe1 N1 2.159(7) . ?
Fe1 N7 2.187(7) . ?
Fe1 N25 2.188(7) . ?
Fe1 O1 2.214(7) . ?
Fe2 N19 2.109(7) . ?
Fe2 N13 2.113(7) . ?
Fe2 N16 2.161(8) . ?
Fe2 O2 2.173(7) . ?
Fe2 N22 2.180(8) . ?
Fe2 N27 2.215(7) . ?
Fe3 N3 2.150(7) . ?
Fe3 N9 2.155(7) 1_556 ?
Fe3 N15 2.160(7) . ?
Fe3 O3 2.165(7) . ?
Fe3 N21 2.167(7) 1_556 ?
Fe3 N29 2.183(7) . ?
Fe4 N18 2.121(7) . ?
Fe4 N24 2.140(7) 1_556 ?
Fe4 N12 2.143(7) 1_556 ?
Fe4 N31 2.172(7) . ?
Fe4 N6 2.175(7) . ?
Fe4 O4 2.195(6) . ?
O5 C57 1.406(10) . ?
O6 C58 1.387(11) . ?
N1 C1 1.164(8) . ?
N2 C1 1.309(8) . ?
N2 C2 1.318(8) . ?
N3 C2 1.148(8) . ?
N4 C3 1.150(8) . ?
N5 C3 1.277(8) . ?
N5 C4 1.312(8) . ?
N6 C4 1.145(8) . ?
N7 C5 1.158(8) . ?
N8 C6 1.305(8) . ?
N8 C5 1.338(8) . ?
N9 C6 1.136(8) . ?
N9 Fe3 2.155(7) 1_554 ?
N10 C7 1.140(8) . ?
N11 C7 1.312(8) . ?
N11 C8 1.314(8) . ?
N12 C8 1.144(8) . ?
N12 Fe4 2.143(7) 1_554 ?
N13 C9 1.169(8) . ?
N14 C9 1.299(8) . ?
N14 C10 1.312(8) . ?
N15 C10 1.153(8) . ?
N16 C11 1.163(9) . ?
N17 C11 1.305(9) . ?
N17 C12 1.326(9) . ?
N18 C12 1.153(8) . ?
N19 C13 1.162(8) . ?
N20 C14 1.304(8) . ?
N20 C13 1.329(8) . ?
N21 C14 1.141(8) . ?
N21 Fe3 2.167(7) 1_554 ?
N22 C15 1.167(8) . ?
N23 C15 1.315(8) . ?
N23 C16 1.317(8) . ?
N24 C16 1.140(8) . ?
N24 Fe4 2.140(7) 1_554 ?
N25 C17 1.336(8) . ?
N25 C26 1.340(8) . ?
N26 C22 1.333(9) . ?
N26 C23 1.340(9) . ?
N27 C36 1.343(8) . ?
N27 C27 1.345(8) . ?
N28 C32 1.336(9) . ?
N28 C33 1.340(9) . ?
N29 C37 1.346(9) . ?
N29 C46 1.349(9) . ?
N30 C43 1.320(9) . ?
N30 C42 1.349(9) . ?
N31 C56 1.339(9) . ?
N31 C47 1.358(9) . ?
N32 C53 1.338(9) . ?
N32 C52 1.342(9) . ?
C17 C18 1.400(9) . ?
C18 C19 1.383(9) . ?
C19 C25 1.381(8) . ?
C19 C20 1.521(9) . ?
C20 C21 1.370(9) . ?
C20 C24 1.386(9) . ?
C21 C22 1.397(9) . ?
C23 C24 1.408(10) . ?
C25 C26 1.398(9) . ?
C27 C28 1.407(9) . ?
C28 C29 1.366(9) . ?
C29 C35 1.392(9) . ?
C29 C30 1.495(9) . ?
C30 C34 1.369(9) . ?
C30 C31 1.394(9) . ?
C31 C32 1.389(9) . ?
C33 C34 1.383(9) . ?
C35 C36 1.407(9) . ?
C37 C38 1.358(9) . ?
C38 C39 1.418(9) . ?
C39 C45 1.396(9) . ?
C39 C40 1.471(8) . ?
C40 C41 1.378(9) . ?
C40 C44 1.406(9) . ?
C41 C42 1.362(9) . ?
C43 C44 1.377(9) . ?
C45 C46 1.359(10) . ?
C47 C48 1.352(9) . ?
C48 C49 1.389(9) . ?
C49 C55 1.440(9) . ?
C49 C50 1.467(9) . ?
C50 C51 1.402(9) . ?
C50 C54 1.410(9) . ?
C51 C52 1.358(9) . ?
C53 C54 1.371(9) . ?
C55 C56 1.332(9) . ?
